data_7229291
loop_
_publ_author_name
'Liu, Shao-Nan'
'Hu, Jiayuan'
'Tan, Shen H.'
'Wang, Qian'
'Xu, Jun'
'Wang, Yan'
'Yuan, Yan'
'Gu, Qiong'

_publ_section_title
;
 ent-Rosane diterpenoids from Euphorbia milii showing an Epstein--Barr
 virus lytic replication assay
;
_journal_issue 74
_journal_name_full 'RSC Adv.'
_journal_page_first 46938
_journal_paper_doi 10.1039/C7RA08877A
_journal_volume 7
_journal_year 2017
_chemical_absolute_configuration unk
_chemical_formula_moiety 'C27 H33 Br O3'
_chemical_formula_sum 'C27 H33 Br O3'
_chemical_formula_weight 485.46
_space_group_crystal_system monoclinic
_space_group_IT_number 4
_space_group_name_Hall 'P 2yb'
_space_group_name_H-M_alt 'P 1 21 1'
_symmetry_Int_Tables_number 4
_symmetry_space_group_name_Hall 'P 2yb'
_symmetry_space_group_name_H-M 'P 1 21 1'
_atom_sites_solution_primary direct
_audit_creation_date 2017-07-10
_audit_creation_method
;
Olex2 1.2
(compiled 2017.03.28 svn.r3405 for OlexSys, GUI svn.r5337)
;
_audit_update_record
;
2017-08-10 deposited with the CCDC.
2017-09-28 downloaded from the CCDC.
;
_cell_angle_alpha 90
_cell_angle_beta 94.4504(11)
_cell_angle_gamma 90
_cell_formula_units_Z 2
_cell_length_a 5.86059(7)
_cell_length_b 12.67519(17)
_cell_length_c 15.73654(19)
_cell_measurement_reflns_used 16985
_cell_measurement_temperature 100
_cell_measurement_theta_max 72.2500
_cell_measurement_theta_min 3.4460
_cell_volume 1165.45(3)
_computing_cell_refinement 'CrysAlisPro 1.171.38.41 (Rigaku OD, 2015)'
_computing_data_collection 'CrysAlisPro 1.171.38.41 (Rigaku OD, 2015)'
_computing_data_reduction 'CrysAlisPro 1.171.38.41 (Rigaku OD, 2015)'
_computing_molecular_graphics 'Olex2 (Dolomanov et al., 2009)'
_computing_publication_material 'Olex2 (Dolomanov et al., 2009)'
_computing_structure_refinement 'olex2.refine (Bourhis et al., 2015)'
_computing_structure_solution 'XS (Sheldrick, 2008)'
_diffrn_ambient_temperature 100
_diffrn_detector 'CCD plate'
_diffrn_detector_area_resol_mean 8.2417
_diffrn_detector_type Onyx
_diffrn_measured_fraction_theta_full 0.9956
_diffrn_measured_fraction_theta_max 0.9956
_diffrn_measurement_details
;
List of Runs (angles in degrees, time in seconds):

  # Type    Start    End  Width  t~exp~   \w     \q     \k     \f   Frames
#--------------------------------------------------------------------------
  1  \w   -114.00 -19.00   1.00    2.00    --  -44.40 -57.00 -90.00   95
  2  \w   -118.00 -73.00   1.00    2.00    --  -44.40-125.00  60.00   45
  3  \w   -118.00 -73.00   1.00    2.00    --  -44.40-125.00 -30.00   45
  4  \w   -126.00 -79.00   1.00    2.00    --  -44.40 -99.00-180.00   47
  5  \w   -126.00 -79.00   1.00    2.00    --  -44.40 -99.00-150.00   47
  6  \w    -25.00  70.00   1.00    2.00    --   44.40 -57.00 -30.00   95
  7  \w    -25.00  70.00   1.00    2.00    --   44.40 -57.00-150.00   95
  8  \w     26.00 121.00   1.00    5.00    --  100.00-125.00-180.00   95
  9  \w     61.00 178.00   1.00    5.00    --  100.00  15.00  90.00  117
 10  \w     26.00 121.00   1.00    5.00    --  100.00-125.00   0.00   95
 11  \w     68.00 174.00   1.00    5.00    --  100.00  77.00-120.00  106
 12  \w     26.00 121.00   1.00    5.00    --  100.00-125.00  30.00   95
 13  \w     30.00 127.00   1.00    5.00    --  100.00 -61.00  30.00   97
 14  \w     26.00 121.00   1.00    5.00    --  100.00-125.00 120.00   95
 15  \w     76.00 171.00   1.00    5.00    --  100.00  45.00  90.00   95
 16  \w     26.00 132.00   1.00    5.00    --  100.00 -77.00 150.00  106
 17  \w     25.00 117.00   1.00    5.00    --  100.00-117.00-107.00   92
 18  \w     26.00 121.00   1.00    5.00    --  100.00-125.00 -30.00   95
 19  \w     17.00 109.00   1.00    5.00    --  100.00 -94.00  30.00   92
 20  \w     29.00 124.00   1.00    5.00    --  100.00 -45.00 150.00   95
 21  \w     17.00 109.00   1.00    5.00    --  100.00 -94.00   0.00   92
 22  \w     17.00 109.00   1.00    5.00    --  100.00 -94.00 150.00   92
 23  \w     73.00 174.00   1.00    5.00    --  100.00 125.00-120.00  101
 24  \w     76.00 171.00   1.00    5.00    --  100.00  45.00-180.00   95
 25  \w     29.00 124.00   1.00    5.00    --  100.00 -45.00-120.00   95
 26  \w     17.00 109.00   1.00    5.00    --  100.00 -94.00-150.00   92
 27  \w     74.00 156.00   1.00    5.00    --  100.00  30.00-120.00   82
 28  \w    103.00 169.00   1.00    5.00    --  100.00  45.00 -30.00   66
 29  \w     88.00 138.00   1.00    5.00    --  100.00 -15.00 -90.00   50
 30  \w     56.00  85.00   1.00    5.00    --  100.00 -94.00 -60.00   29
 31  \w     30.00  98.00   1.00    5.00    --  100.00 -45.00 -60.00   68
 32  \w     94.00 121.00   1.00    5.00    --  100.00-125.00-150.00   27
 33  \w    114.00 156.00   1.00    5.00    --  100.00 125.00  30.00   42
;
_diffrn_measurement_device 'four-circle diffractometer'
_diffrn_measurement_device_type 'Xcalibur, Onyx, Nova'
_diffrn_measurement_method '\w scans'
_diffrn_orient_matrix_type 'CrysAlisPro convention (1999,Acta A55,543-557)'
_diffrn_orient_matrix_UB_11 -0.1469905000
_diffrn_orient_matrix_UB_12 0.0537925000
_diffrn_orient_matrix_UB_13 -0.0729759000
_diffrn_orient_matrix_UB_21 -0.0383424000
_diffrn_orient_matrix_UB_22 -0.1076169000
_diffrn_orient_matrix_UB_23 -0.0444594000
_diffrn_orient_matrix_UB_31 -0.2154155000
_diffrn_orient_matrix_UB_32 -0.0175946000
_diffrn_orient_matrix_UB_33 0.0483482000
_diffrn_radiation_monochromator mirror
_diffrn_radiation_probe x-ray
_diffrn_radiation_type 'Cu K\a'
_diffrn_radiation_wavelength 1.54184
_diffrn_reflns_av_R_equivalents 0.0358
_diffrn_reflns_av_unetI/netI 0.0219
_diffrn_reflns_limit_h_max 6
_diffrn_reflns_limit_h_min -7
_diffrn_reflns_limit_k_max 15
_diffrn_reflns_limit_k_min -15
_diffrn_reflns_limit_l_max 19
_diffrn_reflns_limit_l_min -19
_diffrn_reflns_number 21844
_diffrn_reflns_theta_full 72.1236
_diffrn_reflns_theta_max 72.12
_diffrn_reflns_theta_min 4.48
_diffrn_source 'micro-focus sealed X-ray tube'
_diffrn_source_type 'Nova (Cu) X-ray Source'
_exptl_absorpt_coefficient_mu 2.602
_exptl_absorpt_correction_T_max 1.00000
_exptl_absorpt_correction_T_min 0.62661
_exptl_absorpt_correction_type multi-scan
_exptl_absorpt_process_details
;
CrysAlisPro 1.171.38.41 (Rigaku Oxford Diffraction, 2015)
Empirical absorption correction using spherical harmonics,
 implemented in SCALE3 ABSPACK scaling algorithm.
;
_exptl_crystal_colour colourless
_exptl_crystal_colour_primary colourless
_exptl_crystal_density_diffrn 1.3833
_exptl_crystal_description block
_exptl_crystal_F_000 507.9511
_exptl_crystal_size_max 0.4
_exptl_crystal_size_mid 0.3
_exptl_crystal_size_min 0.2
_refine_diff_density_max 0.2453
_refine_diff_density_min -0.4392
_refine_diff_density_rms 0.0499
_refine_ls_abs_structure_details 'Flack, H. D. (1983). Acta Cryst. A39, 876-881.'
_refine_ls_abs_structure_Flack 0.003(10)
_refine_ls_d_res_high 0.8100
_refine_ls_d_res_low 9.8596
_refine_ls_goodness_of_fit_ref 1.0350
_refine_ls_hydrogen_treatment mixed
_refine_ls_matrix_type full
_refine_ls_number_constraints 48
_refine_ls_number_parameters 291
_refine_ls_number_reflns 4565
_refine_ls_number_restraints 1
_refine_ls_restrained_S_all 1.0350
_refine_ls_R_factor_all 0.0259
_refine_ls_R_factor_gt 0.0257
_refine_ls_shift/su_max 0.0000
_refine_ls_shift/su_mean 0.0000
_refine_ls_structure_factor_coef Fsqd
_refine_ls_weighting_details 'w=1/[\s^2^(Fo^2^)+(0.0429P)^2^+0.4722P] where P=(Fo^2^+2Fc^2^)/3'
_refine_ls_weighting_scheme calc
_refine_ls_wR_factor_gt 0.0704
_refine_ls_wR_factor_ref 0.0705
_reflns_Friedel_coverage 0.994
_reflns_limit_h_max 7
_reflns_limit_h_min -7
_reflns_limit_k_max 15
_reflns_limit_k_min -15
_reflns_limit_l_max 19
_reflns_limit_l_min -19
_reflns_number_gt 4538
_reflns_number_total 4565
_reflns_threshold_expression I>=2u(I)
_cod_data_source_file c7ra08877a2.cif
_cod_data_source_block lsn_170707
_cod_original_sg_symbol_Hall ' P 2yb'
_cod_database_code 7229291
_reflns_odcompleteness_completeness 99.71
_reflns_odcompleteness_iscentric 1
_reflns_odcompleteness_theta 71.98
_olex2_refinement_description
;
1. Fixed Uiso
 At 1.2 times of:
  All C(H) groups, All C(H,H) groups
 At 1.5 times of:
  All C(H,H,H) groups
2.a Ternary CH refined with riding coordinates:
 C24(H24)
2.b Secondary CH2 refined with riding coordinates:
 C7(H7a,H7b), C12(H12a,H12b), C22(H22a,H22b), C23(H23a,H23b), C25(H25a,H25b),
 C26(H26a,H26b), C29(H29a,H29b), C32(H32a,H32b)
2.c Aromatic/amide H refined with riding coordinates:
 C15(H15), C11(H11), C13(H13), C5(H5), C27(H27)
2.d Idealised Me refined as rotating group:
 C14(H14a,H14b,H14c), C17(H17a,H17b,H17c), C21(H21a,H21b,H21c)
;
_olex2_submission_special_instructions 'No special instructions were received'
_oxdiff_exptl_absorpt_empirical_details
;
Empirical correction (ABSPACK) includes:
- Absorption correction using spherical harmonics
- Frame scaling
;
_oxdiff_exptl_absorpt_empirical_full_max 2.372
_oxdiff_exptl_absorpt_empirical_full_min 0.535

loop_
_space_group_symop_id
_space_group_symop_operation_xyz
1 x,y,z
2 -x,y+1/2,-z

loop_
_atom_site_label
_atom_site_type_symbol
_atom_site_fract_x
_atom_site_fract_y
_atom_site_fract_z
_atom_site_U_iso_or_equiv
_atom_site_adp_type
_atom_site_occupancy
_atom_site_refinement_flags_posn
Br1 Br -0.41999(4) -0.732505(16) -0.966363(13) 0.03578(8) Uani 1.000000 .
O1 O -0.7318(2) -0.25780(10) -0.81246(9) 0.0249(3) Uani 1.000000 .
O3 O -1.0572(3) -0.29133(13) -0.89316(11) 0.0346(4) Uani 1.000000 .
O4 O -0.3466(3) -0.17369(16) -0.66066(12) 0.0427(4) Uani 1.000000 .
C5 C -0.4321(3) -0.53644(18) -0.87953(14) 0.0274(4) Uani 1.000000 .
C6 C -0.5552(4) -0.60360(17) -0.93486(13) 0.0260(4) Uani 1.000000 .
C7 C -0.9164(4) 0.18680(18) -0.81257(14) 0.0302(5) Uani 1.000000 .
C8 C -0.8823(3) 0.16933(16) -0.65284(13) 0.0204(4) Uani 1.000000 .
C9 C -0.7724(3) 0.06130(16) -0.66462(13) 0.0205(4) Uani 1.000000 .
C10 C -0.7290(3) 0.02392(16) -0.74186(13) 0.0224(4) Uani 1.000000 .
C11 C -0.8721(4) -0.48573(17) -0.94526(14) 0.0250(4) Uani 1.000000 .
C12 C -0.8760(4) 0.33850(17) -0.56251(14) 0.0252(4) Uani 1.000000 .
C13 C -0.5299(3) -0.44185(17) -0.85707(14) 0.0258(4) Uani 1.000000 .
C14 C -0.5873(3) 0.43682(18) -0.64284(14) 0.0271(4) Uani 1.000000 .
C15 C -0.7758(4) -0.58030(18) -0.96895(13) 0.0273(4) Uani 1.000000 .
C16 C -0.8655(3) -0.31725(16) -0.86597(13) 0.0233(4) Uani 1.000000 .
C17 C -0.4337(4) -0.08213(18) -0.81715(14) 0.0296(5) Uani 1.000000 .
C18 C -0.8415(3) 0.41049(17) -0.64011(14) 0.0227(4) Uani 1.000000 .
C19 C -0.6260(3) -0.08573(16) -0.75617(13) 0.0228(4) Uani 1.000000 .
C20 C -0.7526(3) -0.41721(16) -0.88917(13) 0.0218(4) Uani 1.000000 .
C21 C -1.1405(3) 0.14964(18) -0.64447(15) 0.0292(4) Uani 1.000000 .
C22 C -0.8234(3) -0.15542(17) -0.79390(14) 0.0263(4) Uani 1.000000 .
C23 C -0.6889(4) -0.12007(18) -0.59972(14) 0.0290(4) Uani 1.000000 .
C24 C -0.8369(3) 0.24060(15) -0.72917(12) 0.0215(4) Uani 1.000000 .
C25 C -0.7744(4) 0.08789(18) -0.82286(14) 0.0315(5) Uani 1.000000 .
C26 C -0.9315(3) 0.35188(17) -0.72174(13) 0.0242(4) Uani 1.000000 .
C27 C -0.9824(4) 0.50935(18) -0.63301(15) 0.0302(5) Uani 1.000000 .
C29 C -0.7810(4) 0.22618(17) -0.57139(13) 0.0238(4) Uani 1.000000 .
C31 C -0.5341(4) -0.13304(17) -0.67088(14) 0.0276(4) Uani 1.000000 .
C32 C -0.7189(4) -0.00182(17) -0.58378(13) 0.0253(4) Uani 1.000000 .
C0aa C -0.9165(5) 0.6083(2) -0.63545(19) 0.0423(6) Uani 1.000000 .
H15 H -0.8575(4) -0.62747(18) -1.00710(13) 0.0327(5) Uiso 1.000000 R
H11 H -1.0221(4) -0.46762(17) -0.96778(14) 0.0300(5) Uiso 1.000000 R
H13 H -0.4460(3) -0.39407(17) -0.82009(14) 0.0310(5) Uiso 1.000000 R
H5 H -0.2822(3) -0.55481(18) -0.85711(14) 0.0329(5) Uiso 1.000000 R
H7a H -1.0803(4) 0.16788(18) -0.81246(14) 0.0362(5) Uiso 1.000000 R
H7b H -0.8983(4) 0.23540(18) -0.86084(14) 0.0362(5) Uiso 1.000000 R
H12a H -0.8001(4) 0.37145(17) -0.51073(14) 0.0302(5) Uiso 1.000000 R
H12b H -1.0416(4) 0.33392(17) -0.55460(14) 0.0302(5) Uiso 1.000000 R
H14a H -0.5331(8) 0.4737(13) -0.5904(5) 0.0407(6) Uiso 1.000000 GR
H14b H -0.5000(5) 0.3715(2) -0.6478(12) 0.0407(6) Uiso 1.000000 GR
H14c H -0.5661(5) 0.4821(12) -0.6921(7) 0.0407(6) Uiso 1.000000 GR
H17a H -0.4977(7) -0.0619(15) -0.8742(3) 0.0444(7) Uiso 1.000000 GR
H17b H -0.3183(17) -0.0303(11) -0.7965(7) 0.0444(7) Uiso 1.000000 GR
H17c H -0.363(2) -0.1519(4) -0.8197(10) 0.0444(7) Uiso 1.000000 GR
H21a H -1.2046(8) 0.1094(14) -0.6939(6) 0.0438(7) Uiso 1.000000 GR
H21b H -1.1601(4) 0.1097(13) -0.5922(7) 0.0438(7) Uiso 1.000000 GR
H21c H -1.2201(6) 0.21743(18) -0.6420(13) 0.0438(7) Uiso 1.000000 GR
H22a H -0.8948(3) -0.12305(17) -0.84671(14) 0.0315(5) Uiso 1.000000 R
H22b H -0.9417(3) -0.16242(17) -0.75265(14) 0.0315(5) Uiso 1.000000 R
H23a H -0.8393(4) -0.15305(18) -0.61557(14) 0.0348(5) Uiso 1.000000 R
H23b H -0.6207(4) -0.15480(18) -0.54740(14) 0.0348(5) Uiso 1.000000 R
H24 H -0.6670(3) 0.24785(15) -0.72894(12) 0.0258(5) Uiso 1.000000 R
H25a H -0.8545(4) 0.04251(18) -0.86685(14) 0.0378(6) Uiso 1.000000 R
H25b H -0.6259(4) 0.10856(18) -0.84382(14) 0.0378(6) Uiso 1.000000 R
H26a H -1.1004(3) 0.34801(17) -0.72330(13) 0.0291(5) Uiso 1.000000 R
H26b H -0.8918(3) 0.39336(17) -0.77182(13) 0.0291(5) Uiso 1.000000 R
H27 H -1.1402(4) 0.49854(18) -0.62579(15) 0.0363(5) Uiso 1.000000 R
H29a H -0.8154(4) 0.18425(17) -0.52088(13) 0.0285(5) Uiso 1.000000 R
H29b H -0.6125(4) 0.22989(17) -0.57254(13) 0.0285(5) Uiso 1.000000 R
H32a H -0.5767(4) 0.02602(17) -0.55382(13) 0.0303(5) Uiso 1.000000 R
H32b H -0.8443(4) 0.00814(17) -0.54588(13) 0.0303(5) Uiso 1.000000 R
H0aa H -0.758(7) 0.625(3) -0.633(3) 0.064(11) Uiso 1.000000 .
H0ab H -1.028(7) 0.663(3) -0.640(3) 0.070(12) Uiso 1.000000 .

loop_
_atom_site_aniso_label
_atom_site_aniso_U_11
_atom_site_aniso_U_22
_atom_site_aniso_U_33
_atom_site_aniso_U_12
_atom_site_aniso_U_13
_atom_site_aniso_U_23
Br1 0.04052(13) 0.03493(12) 0.03243(12) 0.01285(10) 0.00630(8) -0.00149(10)
O1 0.0230(6) 0.0234(8) 0.0277(7) 0.0025(5) -0.0020(5) -0.0045(5)
O3 0.0228(7) 0.0363(9) 0.0434(9) 0.0021(7) -0.0052(6) -0.0071(7)
O4 0.0350(9) 0.0543(11) 0.0380(9) 0.0195(8) -0.0025(7) -0.0030(8)
C5 0.0209(9) 0.0336(11) 0.0276(10) 0.0026(8) 0.0016(8) 0.0032(9)
C6 0.0293(10) 0.0292(10) 0.0202(9) 0.0031(8) 0.0064(8) 0.0036(8)
C7 0.0371(11) 0.0312(11) 0.0211(10) 0.0002(9) -0.0047(8) 0.0008(9)
C8 0.0153(9) 0.0222(10) 0.0240(10) -0.0001(7) 0.0033(7) 0.0003(8)
C9 0.0162(8) 0.0234(10) 0.0220(9) 0.0006(7) 0.0013(7) 0.0010(8)
C10 0.0195(8) 0.0259(10) 0.0217(9) -0.0031(8) 0.0010(7) -0.0013(8)
C11 0.0224(9) 0.0290(11) 0.0234(9) -0.0004(8) 0.0010(8) -0.0001(8)
C12 0.0238(9) 0.0272(10) 0.0252(10) -0.0003(8) 0.0065(8) -0.0031(8)
C13 0.0226(9) 0.0288(10) 0.0257(10) -0.0024(8) 0.0000(8) 0.0007(8)
C14 0.0207(9) 0.0322(11) 0.0289(10) -0.0040(8) 0.0049(8) -0.0019(9)
C15 0.0272(10) 0.0316(11) 0.0228(10) -0.0008(8) 0.0010(8) -0.0021(8)
C16 0.0217(9) 0.0236(10) 0.0247(10) -0.0027(7) 0.0020(8) 0.0003(8)
C17 0.0254(10) 0.0335(11) 0.0309(11) -0.0023(9) 0.0083(8) -0.0083(9)
C18 0.0180(9) 0.0246(10) 0.0258(10) -0.0011(8) 0.0033(7) -0.0009(8)
C19 0.0201(9) 0.0261(10) 0.0224(9) 0.0003(8) 0.0027(7) -0.0044(8)
C20 0.0197(9) 0.0241(10) 0.0218(9) -0.0011(8) 0.0033(7) 0.0014(8)
C21 0.0177(9) 0.0294(11) 0.0410(12) -0.0019(8) 0.0060(8) -0.0015(9)
C22 0.0223(9) 0.0242(10) 0.0321(11) 0.0028(8) 0.0009(8) -0.0051(9)
C23 0.0340(11) 0.0281(11) 0.0251(10) 0.0026(9) 0.0036(9) 0.0025(9)
C24 0.0196(8) 0.0246(11) 0.0200(9) 0.0009(7) 0.0004(7) 0.0007(7)
C25 0.0432(12) 0.0297(11) 0.0212(10) 0.0038(10) 0.0001(9) 0.0001(8)
C26 0.0218(9) 0.0271(10) 0.0234(10) 0.0009(8) -0.0012(7) 0.0001(8)
C27 0.0254(10) 0.0334(12) 0.0325(11) 0.0034(9) 0.0066(8) -0.0008(9)
C29 0.0244(9) 0.0274(10) 0.0198(9) 0.0005(8) 0.0035(7) -0.0010(8)
C31 0.0255(10) 0.0268(10) 0.0301(11) 0.0045(8) 0.0002(8) -0.0039(8)
C32 0.0293(10) 0.0259(10) 0.0212(9) 0.0036(8) 0.0054(8) 0.0010(8)
C0aa 0.0411(14) 0.0298(12) 0.0578(16) 0.0024(11) 0.0154(12) -0.0017(11)

loop_
_atom_type_symbol
_atom_type_scat_dispersion_real
_atom_type_scat_dispersion_imag
_atom_type_scat_Cromer_Mann_a1
_atom_type_scat_Cromer_Mann_a2
_atom_type_scat_Cromer_Mann_a3
_atom_type_scat_Cromer_Mann_a4
_atom_type_scat_Cromer_Mann_b1
_atom_type_scat_Cromer_Mann_b2
_atom_type_scat_Cromer_Mann_b3
_atom_type_scat_Cromer_Mann_b4
_atom_type_scat_Cromer_Mann_c
_atom_type_scat_source
_atom_type_scat_dispersion_source
H 0.00000 0.00000 0.49300 0.32291 0.14019 0.04081 10.51090 26.12570 3.14236 57.79970 0.0030380000826 'International Tables Volume C Table 6.1.1.4 (pp. 500-502)' 'Henke, Gullikson and Davis, At. Data and Nucl. Data Tables, 1993, 54, 2'
C 0.01920 0.00962 2.31000 1.02000 1.58860 0.86500 20.84390 10.20750 0.56870 51.65120 0.215599998832 'International Tables Volume C Table 6.1.1.4 (pp. 500-502)' 'Henke, Gullikson and Davis, At. Data and Nucl. Data Tables, 1993, 54, 2'
Br -0.67402 1.33011 17.17890 5.23580 5.63770 3.98510 2.17230 16.57960 0.26090 41.43280 2.95569992065 'International Tables Volume C Table 6.1.1.4 (pp. 500-502)' 'Henke, Gullikson and Davis, At. Data and Nucl. Data Tables, 1993, 54, 2'
O 0.05239 0.03377 3.04850 2.28680 1.54630 0.86700 13.27710 5.70110 0.32390 32.90890 0.250800013542 'International Tables Volume C Table 6.1.1.4 (pp. 500-502)' 'Henke, Gullikson and Davis, At. Data and Nucl. Data Tables, 1993, 54, 2'

loop_
_geom_angle_atom_site_label_1
_geom_angle_atom_site_label_2
_geom_angle_atom_site_label_3
_geom_angle
C22 O1 C16 115.18(15)
C13 C5 C6 119.21(19)
C5 C6 Br1 119.16(16)
C15 C6 Br1 118.41(17)
C15 C6 C5 122.4(2)
C25 C7 C24 109.18(17)
C21 C8 C9 106.80(16)
C24 C8 C9 109.28(16)
C24 C8 C21 112.88(17)
C29 C8 C9 112.27(16)
C29 C8 C21 108.60(16)
C29 C8 C24 107.10(16)
C10 C9 C8 122.32(18)
C32 C9 C8 115.63(17)
C32 C9 C10 122.05(18)
C19 C10 C9 123.60(18)
C25 C10 C9 122.49(19)
C25 C10 C19 113.90(17)
C20 C11 C15 121.02(19)
C29 C12 C18 113.75(16)
C20 C13 C5 119.60(19)
C11 C15 C6 117.7(2)
O3 C16 O1 123.33(19)
C20 C16 O1 112.61(17)
C20 C16 O3 124.05(19)
C14 C18 C12 109.69(17)
C26 C18 C12 108.41(17)
C26 C18 C14 110.64(16)
C27 C18 C12 108.96(17)
C27 C18 C14 111.12(18)
C27 C18 C26 107.95(17)
C17 C19 C10 112.32(17)
C22 C19 C10 106.46(15)
C22 C19 C17 110.00(17)
C31 C19 C10 109.95(16)
C31 C19 C17 109.54(17)
C31 C19 C22 108.47(17)
C13 C20 C11 120.04(19)
C16 C20 C11 118.48(18)
C16 C20 C13 121.47(18)
C19 C22 O1 108.33(15)
C32 C23 C31 108.20(18)
C8 C24 C7 110.49(17)
C26 C24 C7 113.14(16)
C26 C24 C8 113.39(16)
C10 C25 C7 114.41(19)
C24 C26 C18 114.05(16)
C0aa C27 C18 128.8(2)
C12 C29 C8 112.81(17)
C19 C31 O4 122.5(2)
C23 C31 O4 122.7(2)
C23 C31 C19 114.78(17)
C23 C32 C9 113.47(18)

loop_
_geom_bond_atom_site_label_1
_geom_bond_atom_site_label_2
_geom_bond_distance
Br1 C6 1.898(2)
O1 C16 1.337(2)
O1 C22 1.443(2)
O3 C16 1.216(3)
O4 C31 1.213(3)
C5 C6 1.381(3)
C5 C13 1.386(3)
C6 C15 1.392(3)
C7 C24 1.520(3)
C7 C25 1.520(3)
C8 C9 1.530(3)
C8 C21 1.550(3)
C8 C24 1.542(3)
C8 C29 1.548(3)
C9 C10 1.347(3)
C9 C32 1.515(3)
C10 C19 1.539(3)
C10 C25 1.517(3)
C11 C15 1.388(3)
C11 C20 1.388(3)
C12 C18 1.550(3)
C12 C29 1.539(3)
C13 C20 1.398(3)
C14 C18 1.531(3)
C16 C20 1.488(3)
C17 C19 1.536(3)
C18 C26 1.541(3)
C18 C27 1.510(3)
C19 C22 1.538(3)
C19 C31 1.529(3)
C23 C31 1.504(3)
C23 C32 1.532(3)
C24 C26 1.523(3)
C27 C0aa 1.314(4)
